data_7707928
loop_
_publ_author_name
'Yang, Jie'
'Zhang, Shunlin'
'Feng, Zhe'
'Cao, Ying'
'Zhu, Dun-Ru'

_publ_section_title
;
 Ba-MOFs with tetrazole-based acetic acids: unusual configuration, novel
 topology and high proton conductivity.
;
_journal_issue 34
_journal_name_full 'Dalton transactions (Cambridge, England : 2003)'
_journal_page_first 11975
_journal_page_last 11985
_journal_paper_doi 10.1039/d1dt02116h
_journal_volume 50
_journal_year 2021
_chemical_formula_moiety 'C14 H14 Ba3 N20 O8, 2(H2 O)'
_chemical_formula_sum 'C14 H18 Ba3 N20 O10'
_chemical_formula_weight 1038.50
_space_group_crystal_system triclinic
_space_group_IT_number 2
_space_group_name_Hall '-P 1'
_space_group_name_H-M_alt 'P -1'
_atom_sites_solution_hydrogens mixed
_audit_creation_method SHELXL-2018/3
_audit_update_record
;
2020-09-25 deposited with the CCDC.	2021-07-27 downloaded from the CCDC.
;
_cell_angle_alpha 85.24(3)
_cell_angle_beta 77.99(3)
_cell_angle_gamma 88.18(3)
_cell_formula_units_Z 2
_cell_length_a 7.6861(15)
_cell_length_b 13.929(3)
_cell_length_c 13.995(3)
_cell_measurement_reflns_used 15176
_cell_measurement_temperature 291(2)
_cell_measurement_theta_max 27.48
_cell_measurement_theta_min 3.27
_cell_volume 1460.3(6)
_computing_cell_refinement 'SAINT (Bruker, 2005)'
_computing_data_collection 'APEX2 (Bruker, 2005)'
_computing_data_reduction SAINT
_computing_molecular_graphics SHELXTL
_computing_publication_material SHELXTL
_computing_structure_refinement 'SHELXL-2018/3 (Sheldrick, 2018)'
_computing_structure_solution 'SHELXS-2018/3 (Sheldrick, 2018)'
_diffrn_ambient_temperature 291(2)
_diffrn_measured_fraction_theta_full 0.998
_diffrn_measured_fraction_theta_max 0.993
_diffrn_measurement_device_type 'Bruker APEXII CCD'
_diffrn_radiation_type MoK\a
_diffrn_radiation_wavelength 0.71073
_diffrn_reflns_av_R_equivalents 0.0343
_diffrn_reflns_av_unetI/netI 0.0448
_diffrn_reflns_Laue_measured_fraction_full 0.998
_diffrn_reflns_Laue_measured_fraction_max 0.993
_diffrn_reflns_limit_h_max 9
_diffrn_reflns_limit_h_min -9
_diffrn_reflns_limit_k_max 18
_diffrn_reflns_limit_k_min -17
_diffrn_reflns_limit_l_max 18
_diffrn_reflns_limit_l_min -18
_diffrn_reflns_number 15176
_diffrn_reflns_point_group_measured_fraction_full 0.998
_diffrn_reflns_point_group_measured_fraction_max 0.993
_diffrn_reflns_theta_full 25.242
_diffrn_reflns_theta_max 27.483
_diffrn_reflns_theta_min 3.063
_exptl_absorpt_coefficient_mu 4.087
_exptl_absorpt_correction_T_max 0.442
_exptl_absorpt_correction_T_min 0.406
_exptl_absorpt_correction_type multi-scan
_exptl_absorpt_process_details 'SADABS (Bruker, 2005)'
_exptl_crystal_colour colorless
_exptl_crystal_density_diffrn 2.362
_exptl_crystal_description block
_exptl_crystal_F_000 980
_exptl_crystal_size_max 0.230
_exptl_crystal_size_mid 0.220
_exptl_crystal_size_min 0.200
_refine_diff_density_max 0.611
_refine_diff_density_min -0.696
_refine_diff_density_rms 0.135
_refine_ls_extinction_method none
_refine_ls_goodness_of_fit_ref 1.096
_refine_ls_hydrogen_treatment constr
_refine_ls_matrix_type full
_refine_ls_number_parameters 434
_refine_ls_number_reflns 6647
_refine_ls_number_restraints 6
_refine_ls_restrained_S_all 1.095
_refine_ls_R_factor_all 0.0468
_refine_ls_R_factor_gt 0.0339
_refine_ls_shift/su_max 0.002
_refine_ls_shift/su_mean 0.000
_refine_ls_structure_factor_coef Fsqd
_refine_ls_weighting_details 'w=1/[\s^2^(Fo^2^)+(0.0182P)^2^+1.1424P] where P=(Fo^2^+2Fc^2^)/3'
_refine_ls_weighting_scheme calc
_refine_ls_wR_factor_gt 0.0562
_refine_ls_wR_factor_ref 0.0594
_reflns_Friedel_coverage 0.000
_reflns_number_gt 5656
_reflns_number_total 6647
_reflns_threshold_expression 'I > 2\s(I)'
_cod_data_source_file d1dt02116h2.cif
_cod_data_source_block 3
_cod_depositor_comments 'Adding full bibliography for 7707926--7707928.cif.'
_cod_original_cell_volume 1460.3(5)
_cod_database_code 7707928
_shelx_shelxl_version_number 2018/3
_shelx_space_group_comment
;
The symmetry employed for this shelxl refinement is uniquely defined
by the following loop, which should always be used as a source of
symmetry information in preference to the above space-group names.
They are only intended as comments.
;
_shelx_estimated_absorpt_t_min 0.453
_shelx_estimated_absorpt_t_max 0.495

loop_
_space_group_symop_operation_xyz
'x, y, z'
'-x, -y, -z'

loop_
_atom_site_label
_atom_site_type_symbol
_atom_site_fract_x
_atom_site_fract_y
_atom_site_fract_z
_atom_site_U_iso_or_equiv
_atom_site_adp_type
_atom_site_occupancy
_atom_site_site_symmetry_order
_atom_site_calc_flag
_atom_site_refinement_flags_posn
_atom_site_refinement_flags_adp
_atom_site_refinement_flags_occupancy
_atom_site_disorder_assembly
_atom_site_disorder_group
Ba1 Ba 0.74861(3) 0.57347(2) 0.52068(2) 0.01775(6) Uani 1 1 d . . . . .
Ba2 Ba 0.85139(3) 0.84005(2) 0.32801(2) 0.01673(6) Uani 1 1 d . . . . .
Ba3 Ba 0.75980(3) 0.23769(2) -0.01432(2) 0.01967(7) Uani 1 1 d . . . . .
O1 O 0.5416(4) 0.5295(2) 0.3757(2) 0.0276(7) Uani 1 1 d . . . . .
O2 O 0.6388(4) 0.67967(19) 0.36468(19) 0.0207(6) Uani 1 1 d . . . . .
O3 O 0.8832(4) 1.39877(19) 0.4813(2) 0.0271(7) Uani 1 1 d . . . . .
O4 O 1.0148(4) 1.2680(2) 0.5364(2) 0.0255(7) Uani 1 1 d . . . . .
O1W O 0.6947(5) 0.0415(2) 0.0242(2) 0.0481(10) Uani 1 1 d G . . . .
H1WA H 0.696300 0.004491 -0.021384 0.058 Uiso 1 1 d R U . . .
H1WB H 0.623200 0.018511 0.075126 0.058 Uiso 1 1 d R U . . .
O2W O 0.7366(5) 0.2013(2) 0.1875(2) 0.0405(9) Uani 1 1 d . . . . .
H2WA H 0.795768 0.243739 0.206644 0.049 Uiso 1 1 d R U . . .
H2WB H 0.628239 0.206869 0.216154 0.049 Uiso 1 1 d R U . . .
O3W O 0.9287(4) 0.8487(2) 0.1156(2) 0.0276(7) Uani 1 1 d . . . . .
H3WA H 0.931373 0.907965 0.095252 0.033 Uiso 1 1 d R U . . .
H3WB H 0.841731 0.823165 0.098802 0.033 Uiso 1 1 d R U . . .
O4W O 0.9245(5) 1.0167(2) 0.2014(2) 0.0402(9) Uani 1 1 d . . . . .
H4WA H 1.029653 1.034107 0.201111 0.048 Uiso 1 1 d R U . . .
H4WB H 0.852523 1.060378 0.225181 0.048 Uiso 1 1 d R U . . .
O5W O 0.7235(5) 0.9239(2) 0.8615(3) 0.0547(11) Uani 1 1 d G . . . .
H5WA H 0.693486 0.918108 0.807216 0.066 Uiso 1 1 d R U . . .
H5WB H 0.718755 0.868828 0.892915 0.066 Uiso 1 1 d R U . . .
O6W O 0.1071(10) 0.6637(6) 0.7280(5) 0.061(3) Uani 0.714(15) 1 d G U P A 1
H6WA H 0.017402 0.639578 0.767751 0.073 Uiso 0.714(15) 1 d R U P A 1
H6WB H 0.118600 0.637462 0.674277 0.073 Uiso 0.714(15) 1 d R U P A 1
O6WA O 0.0179(12) 0.7029(7) 0.7212(11) 0.060(5) Uani 0.286(15) 1 d G U P A 2
H6WC H -0.013513 0.674090 0.777896 0.072 Uiso 0.286(15) 1 d R U P A 2
H6WD H -0.044536 0.682020 0.684037 0.072 Uiso 0.286(15) 1 d R U P A 2
N1 N 0.5762(4) 0.5345(2) 0.1711(2) 0.0197(7) Uani 1 1 d . . . . .
N2 N 0.6276(5) 0.4084(2) 0.0820(3) 0.0239(8) Uani 1 1 d . . . . .
N3 N 0.1742(5) 0.6280(2) 0.1827(3) 0.0259(8) Uani 1 1 d . . . . .
N4 N 0.0241(5) 0.6432(3) 0.2504(3) 0.0275(9) Uani 1 1 d . . . . .
N5 N 0.0068(5) 0.5725(2) 0.3194(3) 0.0255(8) Uani 1 1 d . . . . .
N6 N 0.1449(5) 0.5095(2) 0.2995(2) 0.0252(8) Uani 1 1 d . . . . .
N7 N 0.3801(5) 0.2892(2) 0.0225(3) 0.0254(8) Uani 1 1 d . . . . .
N8 N 0.2327(5) 0.2547(3) 0.0005(3) 0.0287(9) Uani 1 1 d . . . . .
N9 N 0.0940(5) 0.3071(3) 0.0386(3) 0.0315(9) Uani 1 1 d . . . . .
N10 N 0.1472(5) 0.3772(3) 0.0861(3) 0.0323(9) Uani 1 1 d . . . . .
N11 N 0.7534(4) 1.1497(2) 0.5002(2) 0.0197(7) Uani 1 1 d . . . . .
N12 N 0.7869(5) 1.0061(2) 0.4411(2) 0.0276(9) Uani 1 1 d . . . . .
N13 N 0.7596(5) 1.1399(3) 0.7319(2) 0.0243(8) Uani 1 1 d . . . . .
N14 N 0.6592(5) 1.1519(3) 0.8208(2) 0.0256(8) Uani 1 1 d . . . . .
N15 N 0.4925(5) 1.1297(3) 0.8224(3) 0.0279(9) Uani 1 1 d . . . . .
N16 N 0.4817(4) 1.1026(3) 0.7338(3) 0.0237(8) Uani 1 1 d . . . . .
N17 N 0.6588(6) 0.8752(3) 0.6847(3) 0.0356(10) Uani 1 1 d . . . . .
N18 N 0.6210(6) 0.7803(3) 0.6938(3) 0.0380(10) Uani 1 1 d . . . . .
N19 N 0.6204(5) 0.7511(2) 0.6075(3) 0.0292(9) Uani 1 1 d . . . . .
N20 N 0.6577(5) 0.8261(2) 0.5387(3) 0.0249(8) Uani 1 1 d . . . . .
C1 C 0.5940(5) 0.6069(3) 0.3280(3) 0.0184(9) Uani 1 1 d . . . . .
C2 C 0.6119(6) 0.6190(3) 0.2173(3) 0.0226(9) Uani 1 1 d . . . . .
H2A H 0.531367 0.670365 0.202124 0.027 Uiso 1 1 calc R U . . .
H2B H 0.731920 0.639640 0.188091 0.027 Uiso 1 1 calc R U . . .
C3 C 0.4102(5) 0.5009(3) 0.1655(3) 0.0172(8) Uani 1 1 d . . . . .
C4 C 0.4453(5) 0.4238(3) 0.1100(3) 0.0196(9) Uani 1 1 d . . . . .
C5 C 0.6991(6) 0.4767(3) 0.1202(3) 0.0257(10) Uani 1 1 d . . . . .
H5 H 0.821064 0.484169 0.112815 0.031 Uiso 1 1 calc R U . . .
C6 C 0.2443(5) 0.5460(3) 0.2149(3) 0.0156(8) Uani 1 1 d . . . . .
C7 C 0.3230(5) 0.3645(3) 0.0745(3) 0.0205(9) Uani 1 1 d . . . . .
C8 C 0.8885(5) 1.3101(3) 0.5067(3) 0.0177(8) Uani 1 1 d . . . . .
C9 C 0.7273(5) 1.2536(3) 0.4985(3) 0.0206(9) Uani 1 1 d . . . . .
H9A H 0.630290 1.267897 0.552140 0.025 Uiso 1 1 calc R U . . .
H9B H 0.691360 1.276081 0.437971 0.025 Uiso 1 1 calc R U . . .
C10 C 0.7021(5) 1.0834(3) 0.5789(3) 0.0187(9) Uani 1 1 d . . . . .
C11 C 0.7227(5) 0.9951(3) 0.5409(3) 0.0204(9) Uani 1 1 d . . . . .
C12 C 0.8023(6) 1.0996(3) 0.4203(3) 0.0276(10) Uani 1 1 d . . . . .
H12 H 0.842477 1.128065 0.357393 0.033 Uiso 1 1 calc R U . . .
C13 C 0.6472(5) 1.1099(3) 0.6803(3) 0.0161(8) Uani 1 1 d . . . . .
C14 C 0.6806(5) 0.9002(3) 0.5893(3) 0.0211(9) Uani 1 1 d . . . . .

loop_
_atom_site_aniso_label
_atom_site_aniso_U_11
_atom_site_aniso_U_22
_atom_site_aniso_U_33
_atom_site_aniso_U_23
_atom_site_aniso_U_13
_atom_site_aniso_U_12
Ba1 0.01800(13) 0.01386(12) 0.02140(13) -0.00007(9) -0.00443(10) -0.00127(10)
Ba2 0.01541(12) 0.01693(12) 0.01780(12) -0.00229(9) -0.00293(10) -0.00046(10)
Ba3 0.02017(13) 0.02204(13) 0.01691(13) -0.00392(10) -0.00336(10) 0.00130(10)
O1 0.0339(18) 0.0268(16) 0.0222(16) 0.0058(13) -0.0071(14) -0.0125(14)
O2 0.0207(15) 0.0200(15) 0.0216(15) -0.0063(12) -0.0028(12) -0.0019(13)
O3 0.0287(17) 0.0114(14) 0.0420(19) 0.0013(13) -0.0103(15) 0.0003(13)
O4 0.0205(16) 0.0213(15) 0.0366(18) 0.0022(13) -0.0121(14) -0.0006(13)
O1W 0.067(3) 0.040(2) 0.035(2) 0.0009(16) -0.0059(19) -0.0156(19)
O2W 0.048(2) 0.043(2) 0.0291(19) -0.0026(15) -0.0058(16) 0.0010(18)
O3W 0.0252(17) 0.0269(16) 0.0320(18) -0.0064(13) -0.0070(14) -0.0005(14)
O4W 0.047(2) 0.0318(19) 0.041(2) -0.0061(15) -0.0075(17) 0.0012(17)
O5W 0.097(3) 0.034(2) 0.038(2) 0.0011(16) -0.023(2) -0.009(2)
O6W 0.065(6) 0.079(5) 0.035(3) -0.014(3) 0.005(3) -0.031(4)
O6WA 0.073(12) 0.069(10) 0.036(8) -0.002(8) -0.005(8) -0.031(9)
N1 0.0169(18) 0.0193(18) 0.0230(19) -0.0055(14) -0.0019(15) -0.0051(15)
N2 0.0222(19) 0.0227(19) 0.027(2) -0.0089(15) -0.0036(16) 0.0011(16)
N3 0.026(2) 0.025(2) 0.025(2) 0.0041(15) -0.0021(16) 0.0052(17)
N4 0.022(2) 0.026(2) 0.031(2) -0.0002(16) 0.0005(17) 0.0044(17)
N5 0.027(2) 0.025(2) 0.0228(19) -0.0020(15) -0.0005(16) 0.0004(17)
N6 0.027(2) 0.0229(19) 0.0227(19) -0.0018(15) 0.0005(16) 0.0051(17)
N7 0.022(2) 0.025(2) 0.031(2) -0.0109(16) -0.0079(16) 0.0003(16)
N8 0.028(2) 0.028(2) 0.032(2) -0.0117(17) -0.0072(18) -0.0038(18)
N9 0.025(2) 0.038(2) 0.033(2) -0.0108(18) -0.0043(17) -0.0036(18)
N10 0.021(2) 0.037(2) 0.041(2) -0.0161(19) -0.0051(18) -0.0039(18)
N11 0.0234(19) 0.0166(17) 0.0190(18) -0.0020(14) -0.0025(15) -0.0076(15)
N12 0.042(2) 0.0205(19) 0.0188(19) -0.0051(15) -0.0017(17) -0.0030(18)
N13 0.0223(19) 0.030(2) 0.0209(19) -0.0074(15) -0.0020(16) -0.0068(16)
N14 0.031(2) 0.028(2) 0.0192(19) -0.0044(15) -0.0066(16) -0.0015(17)
N15 0.024(2) 0.038(2) 0.022(2) -0.0069(16) -0.0041(16) 0.0043(18)
N16 0.0162(18) 0.033(2) 0.0235(19) -0.0059(16) -0.0060(15) 0.0031(16)
N17 0.063(3) 0.0195(19) 0.022(2) -0.0005(16) -0.005(2) -0.007(2)
N18 0.058(3) 0.024(2) 0.029(2) -0.0017(17) -0.002(2) -0.005(2)
N19 0.033(2) 0.0176(19) 0.034(2) -0.0035(16) 0.0020(18) -0.0059(17)
N20 0.030(2) 0.0177(18) 0.025(2) -0.0042(15) -0.0002(16) -0.0032(16)
C1 0.0105(19) 0.022(2) 0.023(2) -0.0040(17) -0.0025(17) -0.0004(17)
C2 0.027(2) 0.022(2) 0.020(2) -0.0038(17) -0.0068(18) -0.0054(19)
C3 0.015(2) 0.020(2) 0.017(2) -0.0013(16) -0.0047(17) 0.0002(17)
C4 0.019(2) 0.019(2) 0.019(2) -0.0027(16) -0.0018(17) -0.0004(18)
C5 0.020(2) 0.031(2) 0.025(2) -0.0048(19) -0.0002(19) 0.000(2)
C6 0.016(2) 0.017(2) 0.0137(19) -0.0037(15) -0.0026(16) -0.0017(17)
C7 0.022(2) 0.025(2) 0.016(2) -0.0060(17) -0.0047(17) 0.0011(19)
C8 0.018(2) 0.019(2) 0.015(2) -0.0018(16) -0.0017(17) 0.0014(17)
C9 0.021(2) 0.017(2) 0.026(2) -0.0023(17) -0.0085(18) -0.0022(18)
C10 0.021(2) 0.016(2) 0.020(2) -0.0010(16) -0.0056(17) -0.0043(17)
C11 0.021(2) 0.020(2) 0.021(2) -0.0041(17) -0.0049(18) 0.0011(18)
C12 0.039(3) 0.024(2) 0.018(2) -0.0007(18) -0.001(2) -0.007(2)
C13 0.015(2) 0.015(2) 0.019(2) -0.0046(16) -0.0028(16) -0.0019(16)
C14 0.022(2) 0.017(2) 0.025(2) -0.0055(17) -0.0034(18) 0.0030(18)

loop_
_atom_type_symbol
_atom_type_description
_atom_type_scat_dispersion_real
_atom_type_scat_dispersion_imag
_atom_type_scat_source
C C 0.0033 0.0016 'International Tables Vol C Tables 4.2.6.8 and 6.1.1.4'
H H 0.0000 0.0000 'International Tables Vol C Tables 4.2.6.8 and 6.1.1.4'
N N 0.0061 0.0033 'International Tables Vol C Tables 4.2.6.8 and 6.1.1.4'
O O 0.0106 0.0060 'International Tables Vol C Tables 4.2.6.8 and 6.1.1.4'
Ba Ba -0.3244 2.2819 'International Tables Vol C Tables 4.2.6.8 and 6.1.1.4'

loop_
_geom_angle_atom_site_label_1
_geom_angle_atom_site_label_2
_geom_angle_atom_site_label_3
_geom_angle
_geom_angle_site_symmetry_1
_geom_angle_site_symmetry_3
_geom_angle_publ_flag
O3 Ba1 O1 83.39(9) 1_545 2_666 ?
O3 Ba1 O2 115.02(9) 1_545 . ?
O1 Ba1 O2 107.11(9) 2_666 . ?
O3 Ba1 O4 116.80(9) 1_545 2_776 ?
O1 Ba1 O4 158.16(8) 2_666 2_776 ?
O2 Ba1 O4 73.15(8) . 2_776 ?
O3 Ba1 O3 79.04(9) 1_545 2_776 ?
O1 Ba1 O3 140.94(9) 2_666 2_776 ?
O2 Ba1 O3 111.91(9) . 2_776 ?
O4 Ba1 O3 45.56(8) 2_776 2_776 ?
O3 Ba1 N19 166.80(10) 1_545 . ?
O1 Ba1 N19 93.07(10) 2_666 . ?
O2 Ba1 N19 78.18(10) . . ?
O4 Ba1 N19 65.36(9) 2_776 . ?
O3 Ba1 N19 96.22(10) 2_776 . ?
O3 Ba1 O1 80.83(9) 1_545 . ?
O1 Ba1 O1 74.08(9) 2_666 . ?
O2 Ba1 O1 45.59(8) . . ?
O4 Ba1 O1 115.41(8) 2_776 . ?
O3 Ba1 O1 135.56(9) 2_776 . ?
N19 Ba1 O1 110.49(10) . . ?
O3 Ba1 N6 74.02(10) 1_545 2_666 ?
O1 Ba1 N6 74.56(9) 2_666 2_666 ?
O2 Ba1 N6 170.84(8) . 2_666 ?
O4 Ba1 N6 101.85(9) 2_776 2_666 ?
O3 Ba1 N6 67.18(10) 2_776 2_666 ?
N19 Ba1 N6 92.79(10) . 2_666 ?
O1 Ba1 N6 141.57(9) . 2_666 ?
O3 Ba1 N5 67.01(10) 1_545 1_655 ?
O1 Ba1 N5 137.89(9) 2_666 1_655 ?
O2 Ba1 N5 63.92(9) . 1_655 ?
O4 Ba1 N5 62.69(9) 2_776 1_655 ?
O3 Ba1 N5 63.47(9) 2_776 1_655 ?
N19 Ba1 N5 122.03(10) . 1_655 ?
O1 Ba1 N5 72.23(9) . 1_655 ?
N6 Ba1 N5 121.11(9) 2_666 1_655 ?
O3 Ba1 C1 94.69(10) 1_545 . ?
O1 Ba1 C1 94.18(10) 2_666 . ?
O2 Ba1 C1 23.44(9) . . ?
O4 Ba1 C1 92.43(10) 2_776 . ?
O3 Ba1 C1 121.65(10) 2_776 . ?
N19 Ba1 C1 98.25(11) . . ?
O1 Ba1 C1 23.32(9) . . ?
N6 Ba1 C1 164.68(10) 2_666 . ?
N5 Ba1 C1 60.97(10) 1_655 . ?
O3 Ba1 C8 99.49(10) 1_545 2_776 ?
O1 Ba1 C8 155.67(9) 2_666 2_776 ?
O2 Ba1 C8 93.64(9) . 2_776 ?
O4 Ba1 C8 22.74(9) 2_776 2_776 ?
O3 Ba1 C8 23.03(8) 2_776 2_776 ?
N19 Ba1 C8 78.62(10) . 2_776 ?
O1 Ba1 C8 130.24(9) . 2_776 ?
N6 Ba1 C8 82.98(10) 2_666 2_776 ?
N5 Ba1 C8 62.87(10) 1_655 2_776 ?
C1 Ba1 C8 109.53(10) . 2_776 ?
O3 Ba1 Ba1 41.18(7) 1_545 2_766 ?
O1 Ba1 Ba1 116.66(7) 2_666 2_766 ?
O2 Ba1 Ba1 120.97(6) . 2_766 ?
O4 Ba1 Ba1 79.18(6) 2_776 2_766 ?
O3 Ba1 Ba1 37.86(5) 2_776 2_766 ?
N19 Ba1 Ba1 132.94(8) . 2_766 ?
O1 Ba1 Ba1 112.29(6) . 2_766 ?
N6 Ba1 Ba1 64.39(7) 2_666 2_766 ?
N5 Ba1 Ba1 57.07(7) 1_655 2_766 ?
C1 Ba1 Ba1 113.77(7) . 2_766 ?
C8 Ba1 Ba1 59.06(7) 2_776 2_766 ?
O4 Ba2 O2 76.62(9) 2_776 . ?
O4 Ba2 N12 94.29(10) 2_776 . ?
O2 Ba2 N12 123.72(9) . . ?
O4 Ba2 O3W 132.52(9) 2_776 . ?
O2 Ba2 O3W 98.50(8) . . ?
N12 Ba2 O3W 124.47(9) . . ?
O4 Ba2 O4W 140.21(9) 2_776 . ?
O2 Ba2 O4W 142.83(9) . . ?
N12 Ba2 O4W 69.31(9) . . ?
O3W Ba2 O4W 55.70(9) . . ?
O4 Ba2 N16 143.19(9) 2_776 2_676 ?
O2 Ba2 N16 73.43(9) . 2_676 ?
N12 Ba2 N16 85.04(11) . 2_676 ?
O3W Ba2 N16 73.47(9) . 2_676 ?
O4W Ba2 N16 73.53(10) . 2_676 ?
O4 Ba2 N13 74.71(10) 2_776 2_776 ?
O2 Ba2 N13 131.53(9) . 2_776 ?
N12 Ba2 N13 96.77(10) . 2_776 ?
O3W Ba2 N13 74.47(9) . 2_776 ?
O4W Ba2 N13 71.79(10) . 2_776 ?
N16 Ba2 N13 142.01(10) 2_676 2_776 ?
O4 Ba2 N20 59.66(10) 2_776 . ?
O2 Ba2 N20 70.43(9) . . ?
N12 Ba2 N20 58.00(10) . . ?
O3W Ba2 N20 162.48(9) . . ?
O4W Ba2 N20 125.95(9) . . ?
N16 Ba2 N20 90.06(10) 2_676 . ?
N13 Ba2 N20 123.04(10) 2_776 . ?
O4 Ba2 N4 67.41(9) 2_776 1_655 ?
O2 Ba2 N4 62.59(9) . 1_655 ?
N12 Ba2 N4 159.63(11) . 1_655 ?
O3W Ba2 N4 68.70(9) . 1_655 ?
O4W Ba2 N4 118.78(9) . 1_655 ?
N16 Ba2 N4 114.87(10) 2_676 1_655 ?
N13 Ba2 N4 70.54(10) 2_776 1_655 ?
N20 Ba2 N4 114.89(10) . 1_655 ?
O4 Ba2 Ba1 38.93(6) 2_776 . ?
O2 Ba2 Ba1 38.00(6) . . ?
N12 Ba2 Ba1 110.50(7) . . ?
O3W Ba2 Ba1 124.60(6) . . ?
O4W Ba2 Ba1 179.13(7) . . ?
N16 Ba2 Ba1 107.32(8) 2_676 . ?
N13 Ba2 Ba1 107.44(8) 2_776 . ?
N20 Ba2 Ba1 54.06(7) . . ?
N4 Ba2 Ba1 61.10(7) 1_655 . ?
O1W Ba3 O2W 74.78(10) . . ?
O1W Ba3 O3W 76.51(10) . 2_765 ?
O2W Ba3 O3W 109.45(10) . 2_765 ?
O1W Ba3 N3 136.83(10) . 2_665 ?
O2W Ba3 N3 148.29(10) . 2_665 ?
O3W Ba3 N3 81.98(10) 2_765 2_665 ?
O1W Ba3 N2 134.96(10) . . ?
O2W Ba3 N2 70.91(10) . . ?
O3W Ba3 N2 142.59(9) 2_765 . ?
N3 Ba3 N2 82.17(10) 2_665 . ?
O1W Ba3 N7 93.13(11) . . ?
O2W Ba3 N7 89.53(10) . . ?
O3W Ba3 N7 154.58(9) 2_765 . ?
N3 Ba3 N7 90.61(11) 2_665 . ?
N2 Ba3 N7 58.83(10) . . ?
O1W Ba3 N14 67.54(10) . 1_544 ?
O2W Ba3 N14 140.21(10) . 1_544 ?
O3W Ba3 N14 74.18(9) 2_765 1_544 ?
N3 Ba3 N14 70.78(10) 2_665 1_544 ?
N2 Ba3 N14 130.58(10) . 1_544 ?
N7 Ba3 N14 80.41(10) . 1_544 ?
O1W Ba3 N9 115.96(11) . 1_655 ?
O2W Ba3 N9 70.86(11) . 1_655 ?
O3W Ba3 N9 66.88(9) 2_765 1_655 ?
N3 Ba3 N9 88.15(11) 2_665 1_655 ?
N2 Ba3 N9 78.95(10) . 1_655 ?
N7 Ba3 N9 137.49(10) . 1_655 ?
N14 Ba3 N9 137.89(10) 1_544 1_655 ?
C1 O1 Ba1 145.9(3) . 2_666 ?
C1 O1 Ba1 88.4(2) . . ?
Ba1 O1 Ba1 105.92(9) 2_666 . ?
C1 O2 Ba2 144.4(3) . . ?
C1 O2 Ba1 94.7(2) . . ?
Ba2 O2 Ba1 104.58(9) . . ?
C8 O3 Ba1 148.5(3) . 1_565 ?
C8 O3 Ba1 94.1(2) . 2_776 ?
Ba1 O3 Ba1 100.97(9) 1_565 2_776 ?
C8 O4 Ba2 151.6(3) . 2_776 ?
C8 O4 Ba1 94.6(2) . 2_776 ?
Ba2 O4 Ba1 105.05(9) 2_776 2_776 ?
Ba3 O1W H1WA 122.0 . . ?
Ba3 O1W H1WB 122.6 . . ?
H1WA O1W H1WB 108.3 . . ?
Ba3 O2W H2WA 108.4 . . ?
Ba3 O2W H2WB 108.4 . . ?
H2WA O2W H2WB 108.3 . . ?
Ba3 O3W Ba2 120.27(10) 2_765 . ?
Ba3 O3W H3WA 106.9 2_765 . ?
Ba2 O3W H3WA 106.9 . . ?
Ba3 O3W H3WB 106.9 2_765 . ?
Ba2 O3W H3WB 106.9 . . ?
H3WA O3W H3WB 108.4 . . ?
Ba2 O4W H4WA 108.6 . . ?
Ba2 O4W H4WB 108.5 . . ?
H4WA O4W H4WB 108.3 . . ?
H5WA O5W H5WB 108.3 . . ?
H6WA O6W H6WB 108.3 . . ?
H6WC O6WA H6WD 108.3 . . ?
C5 N1 C3 107.0(3) . . ?
C5 N1 C2 126.0(4) . . ?
C3 N1 C2 126.9(3) . . ?
C5 N2 C4 104.7(3) . . ?
C5 N2 Ba3 135.1(3) . . ?
C4 N2 Ba3 119.6(2) . . ?
C6 N3 N4 105.3(3) . . ?
C6 N3 Ba3 138.2(3) . 2_665 ?
N4 N3 Ba3 116.3(2) . 2_665 ?
N5 N4 N3 108.9(3) . . ?
N5 N4 Ba2 112.7(2) . 1_455 ?
N3 N4 Ba2 129.6(3) . 1_455 ?
N4 N5 N6 109.7(3) . . ?
N4 N5 Ba1 125.1(3) . 1_455 ?
N6 N5 Ba1 123.6(2) . 1_455 ?
C6 N6 N5 104.7(3) . . ?
C6 N6 Ba1 130.1(3) . 2_666 ?
N5 N6 Ba1 111.7(2) . 2_666 ?
C7 N7 N8 104.8(3) . . ?
C7 N7 Ba3 119.0(3) . . ?
N8 N7 Ba3 136.2(2) . . ?
N9 N8 N7 109.3(3) . . ?
N8 N9 N10 109.4(3) . . ?
N8 N9 Ba3 110.6(2) . 1_455 ?
N10 N9 Ba3 139.9(3) . 1_455 ?
C7 N10 N9 104.9(3) . . ?
C12 N11 C10 106.8(3) . . ?
C12 N11 C9 125.1(3) . . ?
C10 N11 C9 127.0(3) . . ?
C12 N12 C11 104.9(3) . . ?
C12 N12 Ba2 134.7(3) . . ?
C11 N12 Ba2 120.4(3) . . ?
C13 N13 N14 104.8(3) . . ?
C13 N13 Ba2 128.2(2) . 2_776 ?
N14 N13 Ba2 126.9(3) . 2_776 ?
N15 N14 N13 109.8(3) . . ?
N15 N14 Ba3 121.6(3) . 1_566 ?
N13 N14 Ba3 128.2(3) . 1_566 ?
N14 N15 N16 108.7(3) . . ?
C13 N16 N15 105.0(3) . . ?
C13 N16 Ba2 127.5(3) . 2_676 ?
N15 N16 Ba2 114.4(2) . 2_676 ?
C14 N17 N18 104.7(3) . . ?
N19 N18 N17 109.4(4) . . ?
N18 N19 N20 109.5(3) . . ?
N18 N19 Ba1 131.2(3) . . ?
N20 N19 Ba1 109.3(2) . . ?
C14 N20 N19 104.3(3) . . ?
C14 N20 Ba2 115.1(3) . . ?
N19 N20 Ba2 132.9(2) . . ?
O1 C1 O2 124.7(4) . . ?
O1 C1 C2 121.0(3) . . ?
O2 C1 C2 114.3(3) . . ?
O1 C1 Ba1 68.3(2) . . ?
O2 C1 Ba1 61.8(2) . . ?
C2 C1 Ba1 153.3(3) . . ?
N1 C2 C1 116.1(3) . . ?
N1 C2 H2A 108.3 . . ?
C1 C2 H2A 108.3 . . ?
N1 C2 H2B 108.3 . . ?
C1 C2 H2B 108.3 . . ?
H2A C2 H2B 107.4 . . ?
C4 C3 N1 105.2(3) . . ?
C4 C3 C6 132.9(4) . . ?
N1 C3 C6 121.9(3) . . ?
C3 C4 N2 110.5(3) . . ?
C3 C4 C7 129.6(4) . . ?
N2 C4 C7 119.8(3) . . ?
N2 C5 N1 112.6(4) . . ?
N2 C5 H5 123.7 . . ?
N1 C5 H5 123.7 . . ?
N3 C6 N6 111.4(3) . . ?
N3 C6 C3 125.0(4) . . ?
N6 C6 C3 123.6(3) . . ?
N10 C7 N7 111.5(4) . . ?
N10 C7 C4 126.7(4) . . ?
N7 C7 C4 121.8(4) . . ?
O4 C8 O3 124.5(4) . . ?
O4 C8 C9 119.9(3) . . ?
O3 C8 C9 115.6(4) . . ?
O4 C8 Ba1 62.7(2) . 2_776 ?
O3 C8 Ba1 62.8(2) . 2_776 ?
C9 C8 Ba1 168.9(3) . 2_776 ?
N11 C9 C8 115.3(3) . . ?
N11 C9 H9A 108.5 . . ?
C8 C9 H9A 108.5 . . ?
N11 C9 H9B 108.5 . . ?
C8 C9 H9B 108.5 . . ?
H9A C9 H9B 107.5 . . ?
C11 C10 N11 105.5(3) . . ?
C11 C10 C13 131.2(4) . . ?
N11 C10 C13 123.2(3) . . ?
C10 C11 N12 110.1(4) . . ?
C10 C11 C14 129.6(4) . . ?
N12 C11 C14 120.2(4) . . ?
N12 C12 N11 112.6(4) . . ?
N12 C12 H12 123.7 . . ?
N11 C12 H12 123.7 . . ?
N13 C13 N16 111.6(3) . . ?
N13 C13 C10 123.6(4) . . ?
N16 C13 C10 124.7(3) . . ?
N17 C14 N20 112.1(4) . . ?
N17 C14 C11 126.8(4) . . ?
N20 C14 C11 121.2(4) . . ?

loop_
_geom_bond_atom_site_label_1
_geom_bond_atom_site_label_2
_geom_bond_distance
_geom_bond_site_symmetry_2
_geom_bond_publ_flag
Ba1 O3 2.668(3) 1_545 ?
Ba1 O1 2.766(3) 2_666 ?
Ba1 O2 2.796(3) . ?
Ba1 O4 2.860(3) 2_776 ?
Ba1 O3 2.863(3) 2_776 ?
Ba1 N19 2.901(4) . ?
Ba1 O1 2.939(3) . ?
Ba1 N6 2.942(4) 2_666 ?
Ba1 N5 3.091(4) 1_655 ?
Ba1 C1 3.161(4) . ?
Ba1 C8 3.209(4) 2_776 ?
Ba1 Ba1 4.2687(13) 2_766 ?
Ba2 O4 2.677(3) 2_776 ?
Ba2 O2 2.760(3) . ?
Ba2 N12 2.882(3) . ?
Ba2 O3W 2.901(3) . ?
Ba2 O4W 2.909(3) . ?
Ba2 N16 2.935(3) 2_676 ?
Ba2 N13 2.948(4) 2_776 ?
Ba2 N20 3.007(4) . ?
Ba2 N4 3.182(4) 1_655 ?
Ba3 O1W 2.783(3) . ?
Ba3 O2W 2.797(3) . ?
Ba3 O3W 2.807(3) 2_765 ?
Ba3 N3 2.854(4) 2_665 ?
Ba3 N2 2.883(3) . ?
Ba3 N7 2.933(4) . ?
Ba3 N14 2.935(3) 1_544 ?
Ba3 N9 3.025(4) 1_655 ?
O1 C1 1.252(5) . ?
O2 C1 1.261(4) . ?
O3 C8 1.259(4) . ?
O4 C8 1.245(5) . ?
O1W H1WA 0.8500 . ?
O1W H1WB 0.8500 . ?
O2W H2WA 0.8501 . ?
O2W H2WB 0.8500 . ?
O3W H3WA 0.8501 . ?
O3W H3WB 0.8500 . ?
O4W H4WA 0.8500 . ?
O4W H4WB 0.8500 . ?
O5W H5WA 0.8501 . ?
O5W H5WB 0.8500 . ?
O6W H6WA 0.8499 . ?
O6W H6WB 0.8499 . ?
O6WA H6WC 0.8500 . ?
O6WA H6WD 0.8500 . ?
N1 C5 1.347(5) . ?
N1 C3 1.392(5) . ?
N1 C2 1.450(5) . ?
N2 C5 1.315(5) . ?
N2 C4 1.389(5) . ?
N3 C6 1.331(5) . ?
N3 N4 1.355(5) . ?
N4 N5 1.311(5) . ?
N5 N6 1.354(5) . ?
N6 C6 1.339(5) . ?
N7 C7 1.337(5) . ?
N7 N8 1.346(5) . ?
N8 N9 1.317(5) . ?
N9 N10 1.344(5) . ?
N10 C7 1.335(5) . ?
N11 C12 1.347(5) . ?
N11 C10 1.377(5) . ?
N11 C9 1.454(5) . ?
N12 C12 1.315(5) . ?
N12 C11 1.378(5) . ?
N13 C13 1.333(5) . ?
N13 N14 1.340(5) . ?
N14 N15 1.322(5) . ?
N15 N16 1.346(5) . ?
N16 C13 1.337(5) . ?
N17 C14 1.328(5) . ?
N17 N18 1.352(5) . ?
N18 N19 1.307(5) . ?
N19 N20 1.355(5) . ?
N20 C14 1.337(5) . ?
C1 C2 1.522(5) . ?
C2 H2A 0.9700 . ?
C2 H2B 0.9700 . ?
C3 C4 1.364(5) . ?
C3 C6 1.467(5) . ?
C4 C7 1.458(5) . ?
C5 H5 0.9300 . ?
C8 C9 1.517(5) . ?
C9 H9A 0.9700 . ?
C9 H9B 0.9700 . ?
C10 C11 1.371(5) . ?
C10 C13 1.468(5) . ?
C11 C14 1.448(6) . ?
C12 H12 0.9300 . ?

loop_
_geom_torsion_atom_site_label_1
_geom_torsion_atom_site_label_2
_geom_torsion_atom_site_label_3
_geom_torsion_atom_site_label_4
_geom_torsion
_geom_torsion_site_symmetry_1
_geom_torsion_site_symmetry_2
_geom_torsion_site_symmetry_3
_geom_torsion_site_symmetry_4
_geom_torsion_publ_flag
C6 N3 N4 N5 -0.3(5) . . . . ?
Ba3 N3 N4 N5 175.8(2) 2_665 . . . ?
C6 N3 N4 Ba2 144.1(3) . . . 1_455 ?
Ba3 N3 N4 Ba2 -39.8(4) 2_665 . . 1_455 ?
N3 N4 N5 N6 0.4(5) . . . . ?
Ba2 N4 N5 N6 -150.4(2) 1_455 . . . ?
N3 N4 N5 Ba1 166.2(2) . . . 1_455 ?
Ba2 N4 N5 Ba1 15.4(4) 1_455 . . 1_455 ?
N4 N5 N6 C6 -0.4(4) . . . . ?
Ba1 N5 N6 C6 -166.5(2) 1_455 . . . ?
N4 N5 N6 Ba1 144.8(3) . . . 2_666 ?
Ba1 N5 N6 Ba1 -21.3(3) 1_455 . . 2_666 ?
C7 N7 N8 N9 -0.4(5) . . . . ?
Ba3 N7 N8 N9 178.8(3) . . . . ?
N7 N8 N9 N10 0.2(5) . . . . ?
N7 N8 N9 Ba3 178.0(3) . . . 1_455 ?
N8 N9 N10 C7 0.2(5) . . . . ?
Ba3 N9 N10 C7 -176.6(3) 1_455 . . . ?
C13 N13 N14 N15 0.1(5) . . . . ?
Ba2 N13 N14 N15 -175.1(3) 2_776 . . . ?
C13 N13 N14 Ba3 -172.1(3) . . . 1_566 ?
Ba2 N13 N14 Ba3 12.7(5) 2_776 . . 1_566 ?
N13 N14 N15 N16 0.0(5) . . . . ?
Ba3 N14 N15 N16 172.8(2) 1_566 . . . ?
N14 N15 N16 C13 -0.1(4) . . . . ?
N14 N15 N16 Ba2 -144.7(3) . . . 2_676 ?
C14 N17 N18 N19 -0.1(5) . . . . ?
N17 N18 N19 N20 0.0(5) . . . . ?
N17 N18 N19 Ba1 140.8(3) . . . . ?
N18 N19 N20 C14 0.2(5) . . . . ?
Ba1 N19 N20 C14 -149.6(3) . . . . ?
N18 N19 N20 Ba2 146.9(3) . . . . ?
Ba1 N19 N20 Ba2 -3.0(4) . . . . ?
Ba1 O1 C1 O2 89.8(6) 2_666 . . . ?
Ba1 O1 C1 O2 -26.8(4) . . . . ?
Ba1 O1 C1 C2 -91.5(5) 2_666 . . . ?
Ba1 O1 C1 C2 151.9(3) . . . . ?
Ba1 O1 C1 Ba1 116.6(4) 2_666 . . . ?
Ba2 O2 C1 O1 151.7(3) . . . . ?
Ba1 O2 C1 O1 28.4(4) . . . . ?
Ba2 O2 C1 C2 -27.1(6) . . . . ?
Ba1 O2 C1 C2 -150.4(3) . . . . ?
Ba2 O2 C1 Ba1 123.3(4) . . . . ?
C5 N1 C2 C1 -103.1(5) . . . . ?
C3 N1 C2 C1 81.1(5) . . . . ?
O1 C1 C2 N1 -3.9(6) . . . . ?
O2 C1 C2 N1 175.0(3) . . . . ?
Ba1 C1 C2 N1 99.7(6) . . . . ?
C5 N1 C3 C4 -0.3(4) . . . . ?
C2 N1 C3 C4 176.1(4) . . . . ?
C5 N1 C3 C6 178.7(4) . . . . ?
C2 N1 C3 C6 -4.9(6) . . . . ?
N1 C3 C4 N2 0.5(5) . . . . ?
C6 C3 C4 N2 -178.3(4) . . . . ?
N1 C3 C4 C7 -175.4(4) . . . . ?
C6 C3 C4 C7 5.8(8) . . . . ?
C5 N2 C4 C3 -0.5(5) . . . . ?
Ba3 N2 C4 C3 171.9(3) . . . . ?
C5 N2 C4 C7 175.8(4) . . . . ?
Ba3 N2 C4 C7 -11.8(5) . . . . ?
C4 N2 C5 N1 0.3(5) . . . . ?
Ba3 N2 C5 N1 -170.3(3) . . . . ?
C3 N1 C5 N2 0.0(5) . . . . ?
C2 N1 C5 N2 -176.5(4) . . . . ?
N4 N3 C6 N6 0.0(5) . . . . ?
Ba3 N3 C6 N6 -174.8(3) 2_665 . . . ?
N4 N3 C6 C3 -179.4(4) . . . . ?
Ba3 N3 C6 C3 5.8(7) 2_665 . . . ?
N5 N6 C6 N3 0.2(5) . . . . ?
Ba1 N6 C6 N3 -135.8(3) 2_666 . . . ?
N5 N6 C6 C3 179.7(3) . . . . ?
Ba1 N6 C6 C3 43.6(5) 2_666 . . . ?
C4 C3 C6 N3 -103.5(6) . . . . ?
N1 C3 C6 N3 77.8(5) . . . . ?
C4 C3 C6 N6 77.1(6) . . . . ?
N1 C3 C6 N6 -101.5(5) . . . . ?
N9 N10 C7 N7 -0.5(5) . . . . ?
N9 N10 C7 C4 178.1(4) . . . . ?
N8 N7 C7 N10 0.6(5) . . . . ?
Ba3 N7 C7 N10 -178.9(3) . . . . ?
N8 N7 C7 C4 -178.1(4) . . . . ?
Ba3 N7 C7 C4 2.4(5) . . . . ?
C3 C4 C7 N10 3.3(7) . . . . ?
N2 C4 C7 N10 -172.2(4) . . . . ?
C3 C4 C7 N7 -178.2(4) . . . . ?
N2 C4 C7 N7 6.3(6) . . . . ?
Ba2 O4 C8 O3 122.4(5) 2_776 . . . ?
Ba1 O4 C8 O3 -11.7(4) 2_776 . . . ?
Ba2 O4 C8 C9 -58.2(7) 2_776 . . . ?
Ba1 O4 C8 C9 167.7(3) 2_776 . . . ?
Ba2 O4 C8 Ba1 134.1(5) 2_776 . . 2_776 ?
Ba1 O3 C8 O4 -107.2(5) 1_565 . . . ?
Ba1 O3 C8 O4 11.7(4) 2_776 . . . ?
Ba1 O3 C8 C9 73.3(6) 1_565 . . . ?
Ba1 O3 C8 C9 -167.8(3) 2_776 . . . ?
Ba1 O3 C8 Ba1 -118.9(5) 1_565 . . 2_776 ?
C12 N11 C9 C8 -93.3(5) . . . . ?
C10 N11 C9 C8 99.9(5) . . . . ?
O4 C8 C9 N11 -16.5(5) . . . . ?
O3 C8 C9 N11 163.0(3) . . . . ?
Ba1 C8 C9 N11 84.0(14) 2_776 . . . ?
C12 N11 C10 C11 -0.3(5) . . . . ?
C9 N11 C10 C11 168.4(4) . . . . ?
C12 N11 C10 C13 177.1(4) . . . . ?
C9 N11 C10 C13 -14.2(6) . . . . ?
N11 C10 C11 N12 0.6(5) . . . . ?
C13 C10 C11 N12 -176.5(4) . . . . ?
N11 C10 C11 C14 -176.6(4) . . . . ?
C13 C10 C11 C14 6.2(8) . . . . ?
C12 N12 C11 C10 -0.7(5) . . . . ?
Ba2 N12 C11 C10 -179.9(3) . . . . ?
C12 N12 C11 C14 176.9(4) . . . . ?
Ba2 N12 C11 C14 -2.3(5) . . . . ?
C11 N12 C12 N11 0.4(5) . . . . ?
Ba2 N12 C12 N11 179.5(3) . . . . ?
C10 N11 C12 N12 -0.1(5) . . . . ?
C9 N11 C12 N12 -169.1(4) . . . . ?
N14 N13 C13 N16 -0.2(5) . . . . ?
Ba2 N13 C13 N16 175.0(3) 2_776 . . . ?
N14 N13 C13 C10 -177.1(4) . . . . ?
Ba2 N13 C13 C10 -2.0(6) 2_776 . . . ?
N15 N16 C13 N13 0.2(5) . . . . ?
Ba2 N16 C13 N13 138.5(3) 2_676 . . . ?
N15 N16 C13 C10 177.1(4) . . . . ?
Ba2 N16 C13 C10 -44.6(5) 2_676 . . . ?
C11 C10 C13 N13 104.8(5) . . . . ?
N11 C10 C13 N13 -71.9(6) . . . . ?
C11 C10 C13 N16 -71.8(6) . . . . ?
N11 C10 C13 N16 111.5(5) . . . . ?
N18 N17 C14 N20 0.3(5) . . . . ?
N18 N17 C14 C11 179.8(4) . . . . ?
N19 N20 C14 N17 -0.3(5) . . . . ?
Ba2 N20 C14 N17 -153.9(3) . . . . ?
N19 N20 C14 C11 -179.8(4) . . . . ?
Ba2 N20 C14 C11 26.6(5) . . . . ?
C10 C11 C14 N17 -20.1(8) . . . . ?
N12 C11 C14 N17 162.9(4) . . . . ?
C10 C11 C14 N20 159.4(4) . . . . ?
N12 C11 C14 N20 -17.6(6) . . . . ?
